data_2235189
loop_
_publ_author_name
'Campos-Gaxiola, Jos\'e J.'
'H\"opfl, Herbert'
'Aguirre, Gerardo'
'Parra-Hake, Miguel'

_publ_section_title
;
 2,4,5-Tris(pyridin-4-yl)-4,5-dihydro-1,3-oxazole
;
_journal_coeditor_code PK2402
_journal_issue 6
_journal_name_full 'Acta Crystallographica Section E'
_journal_page_first o1873
_journal_paper_doi 10.1107/S1600536812022611
_journal_volume 68
_journal_year 2012
_chemical_formula_iupac 'C18 H14 N4 O'
_chemical_formula_moiety 'C18 H14 N4 O'
_chemical_formula_sum 'C18 H14 N4 O'
_chemical_formula_weight 302.33
_chemical_name_systematic
;
2,4,5-Tris(pyridin-4-yl)-4,5-dihydro-1,3-oxazole
;
_space_group_IT_number 60
_symmetry_cell_setting orthorhombic
_symmetry_space_group_name_Hall '-P 2n 2ab'
_symmetry_space_group_name_H-M 'P b c n'
_atom_sites_solution_hydrogens geom
_atom_sites_solution_primary direct
_atom_sites_solution_secondary difmap
_audit_creation_method SHELXL-97
_cell_angle_alpha 90.00
_cell_angle_beta 90.00
_cell_angle_gamma 90.00
_cell_formula_units_Z 4
_cell_length_a 15.9777(13)
_cell_length_b 11.4504(9)
_cell_length_c 7.7573(6)
_cell_measurement_reflns_used 5620
_cell_measurement_temperature 293(2)
_cell_measurement_theta_max 28.30
_cell_measurement_theta_min 2.19
_cell_volume 1419.21(19)
_computing_cell_refinement 'SAINT-Plus (Bruker, 2001)'
_computing_data_collection 'SMART (Bruker, 2000)'
_computing_data_reduction 'SAINT-Plus (Bruker, 2001)'
_computing_molecular_graphics 'SHELXTL (Sheldrick, 2008)'
_computing_publication_material 'SHELXTL (Sheldrick, 2008)'
_computing_structure_refinement 'SHELXL97 (Sheldrick, 2008)'
_computing_structure_solution 'SHELXS97 (Sheldrick, 2008)'
_diffrn_ambient_temperature 293(2)
_diffrn_measured_fraction_theta_full 1.000
_diffrn_measured_fraction_theta_max 1.000
_diffrn_measurement_device_type 'Bruker SMART CCD area-detector'
_diffrn_measurement_method '\f and \w scans'
_diffrn_radiation_monochromator graphite
_diffrn_radiation_source 'fine-focus sealed tube'
_diffrn_radiation_type MoK\a
_diffrn_radiation_wavelength 0.71073
_diffrn_reflns_av_R_equivalents 0.0296
_diffrn_reflns_av_sigmaI/netI 0.0176
_diffrn_reflns_limit_h_max 19
_diffrn_reflns_limit_h_min -19
_diffrn_reflns_limit_k_max 13
_diffrn_reflns_limit_k_min -13
_diffrn_reflns_limit_l_max 9
_diffrn_reflns_limit_l_min -9
_diffrn_reflns_number 12571
_diffrn_reflns_theta_full 25.00
_diffrn_reflns_theta_max 25.00
_diffrn_reflns_theta_min 2.19
_diffrn_standards_number 0
_exptl_absorpt_coefficient_mu 0.092
_exptl_absorpt_correction_T_max 0.969
_exptl_absorpt_correction_T_min 0.962
_exptl_absorpt_correction_type multi-scan
_exptl_absorpt_process_details '(SADABS; Bruker, 2001)'
_exptl_crystal_colour colorless
_exptl_crystal_density_diffrn 1.415
_exptl_crystal_density_method 'not measured'
_exptl_crystal_description 'rectangular prism'
_exptl_crystal_F_000 632
_exptl_crystal_size_max 0.43
_exptl_crystal_size_mid 0.38
_exptl_crystal_size_min 0.34
_refine_diff_density_max 0.155
_refine_diff_density_min -0.230
_refine_ls_extinction_method none
_refine_ls_goodness_of_fit_ref 1.069
_refine_ls_hydrogen_treatment constr
_refine_ls_matrix_type full
_refine_ls_number_parameters 106
_refine_ls_number_reflns 1254
_refine_ls_number_restraints 0
_refine_ls_restrained_S_all 1.069
_refine_ls_R_factor_all 0.0444
_refine_ls_R_factor_gt 0.0389
_refine_ls_shift/su_max 0.000
_refine_ls_shift/su_mean 0.000
_refine_ls_structure_factor_coef Fsqd
_refine_ls_weighting_details 'calc w=1/[\s^2^(Fo^2^)+(0.0526P)^2^+0.3873P] where P=(Fo^2^+2Fc^2^)/3'
_refine_ls_weighting_scheme calc
_refine_ls_wR_factor_gt 0.1025
_refine_ls_wR_factor_ref 0.1066
_reflns_number_gt 1107
_reflns_number_total 1254
_reflns_threshold_expression I>2\s(I)
_cod_data_source_file pk2402.cif
_cod_data_source_block I
_cod_database_code 2235189
_cod_database_fobs_code 2235189

loop_
_symmetry_equiv_pos_as_xyz
'x, y, z'
'-x+1/2, -y+1/2, z+1/2'
'-x, y, -z+1/2'
'x+1/2, -y+1/2, -z'
'-x, -y, -z'
'x-1/2, y-1/2, -z-1/2'
'x, -y, z-1/2'
'-x-1/2, y-1/2, z'

loop_
_atom_site_type_symbol
_atom_site_label
_atom_site_fract_x
_atom_site_fract_y
_atom_site_fract_z
_atom_site_U_iso_or_equiv
_atom_site_adp_type
_atom_site_calc_flag
_atom_site_refinement_flags
_atom_site_occupancy
_atom_site_symmetry_multiplicity
_atom_site_disorder_assembly
_atom_site_disorder_group
C C1 0.5000 0.86189(17) 0.2500 0.0382(5) Uani d S 1 2 . .
N N1 0.44050(7) 0.80349(9) 0.17275(14) 0.0380(3) Uani d P 0.50 1 A 1
O O1 0.44050(7) 0.80349(9) 0.17275(14) 0.0380(3) Uani d P 0.50 1 A 2
C C2 0.45914(8) 0.68010(11) 0.19468(17) 0.0327(3) Uani d . 1 1 . .
H H2 0.4713 0.6458 0.0817 0.039 Uiso calc R 1 1 A 1
N N2 0.5000 1.23405(16) 0.2500 0.0507(5) Uani d S 1 2 . .
N N3 0.25339(8) 0.49131(13) 0.42490(18) 0.0509(4) Uani d . 1 1 . .
C C3 0.5000 0.99035(17) 0.2500 0.0327(4) Uani d S 1 2 . .
C C4 0.43313(9) 1.05212(13) 0.18356(19) 0.0405(4) Uani d . 1 1 . .
H H4 0.3870 1.0136 0.1374 0.049 Uiso calc R 1 1 A .
C C5 0.43658(11) 1.17225(14) 0.1875(2) 0.0480(4) Uani d . 1 1 A .
H H5 0.3911 1.2131 0.1431 0.058 Uiso calc R 1 1 . .
C C6 0.38645(8) 0.61604(12) 0.27474(18) 0.0334(3) Uani d . 1 1 A .
C C7 0.31909(9) 0.67265(13) 0.34906(19) 0.0406(4) Uani d . 1 1 . .
H H7 0.3168 0.7538 0.3508 0.049 Uiso calc R 1 1 A .
C C8 0.25525(9) 0.60737(15) 0.4207(2) 0.0487(4) Uani d . 1 1 A .
H H8 0.2105 0.6474 0.4694 0.058 Uiso calc R 1 1 . .
C C9 0.31870(10) 0.43864(13) 0.3541(2) 0.0500(4) Uani d . 1 1 A .
H H9 0.3197 0.3574 0.3560 0.060 Uiso calc R 1 1 . .
C C10 0.38510(9) 0.49502(13) 0.2781(2) 0.0423(4) Uani d . 1 1 . .
H H10 0.4287 0.4524 0.2295 0.051 Uiso calc R 1 1 A .

loop_
_atom_site_aniso_label
_atom_site_aniso_U_11
_atom_site_aniso_U_22
_atom_site_aniso_U_33
_atom_site_aniso_U_12
_atom_site_aniso_U_13
_atom_site_aniso_U_23
C1 0.0407(12) 0.0313(10) 0.0426(11) 0.000 0.0142(9) 0.000
N1 0.0352(6) 0.0292(6) 0.0495(7) -0.0013(4) -0.0024(5) 0.0045(5)
O1 0.0352(6) 0.0292(6) 0.0495(7) -0.0013(4) -0.0024(5) 0.0045(5)
C2 0.0306(7) 0.0276(7) 0.0399(7) 0.0015(6) 0.0005(6) -0.0017(6)
N2 0.0645(13) 0.0313(9) 0.0562(12) 0.000 0.0062(10) 0.000
N3 0.0354(7) 0.0536(8) 0.0637(9) -0.0076(6) -0.0014(6) 0.0109(7)
C3 0.0340(10) 0.0289(10) 0.0352(10) 0.000 0.0077(8) 0.000
C4 0.0365(8) 0.0394(8) 0.0456(9) -0.0001(6) 0.0006(6) -0.0014(7)
C5 0.0526(9) 0.0391(8) 0.0523(9) 0.0118(7) 0.0019(7) 0.0053(7)
C6 0.0289(7) 0.0326(7) 0.0387(7) -0.0005(6) -0.0048(6) -0.0003(6)
C7 0.0322(8) 0.0360(8) 0.0536(9) 0.0030(6) -0.0006(7) 0.0008(7)
C8 0.0296(8) 0.0565(10) 0.0602(10) 0.0049(7) 0.0043(7) 0.0032(8)
C9 0.0430(9) 0.0354(8) 0.0717(11) -0.0077(7) -0.0053(8) 0.0049(7)
C10 0.0342(7) 0.0329(7) 0.0598(9) -0.0008(6) 0.0004(7) -0.0039(7)

loop_
_atom_type_symbol
_atom_type_description
_atom_type_scat_dispersion_real
_atom_type_scat_dispersion_imag
_atom_type_scat_source
C C 0.0033 0.0016 'International Tables Vol C Tables 4.2.6.8 and 6.1.1.4'
H H 0.0000 0.0000 'International Tables Vol C Tables 4.2.6.8 and 6.1.1.4'
N N 0.0061 0.0033 'International Tables Vol C Tables 4.2.6.8 and 6.1.1.4'
O O 0.0106 0.0060 'International Tables Vol C Tables 4.2.6.8 and 6.1.1.4'

loop_
_geom_angle_atom_site_label_1
_geom_angle_atom_site_label_2
_geom_angle_atom_site_label_3
_geom_angle_site_symmetry_1
_geom_angle_site_symmetry_3
_geom_angle
N1 C1 O1 . 3_655 118.50(17)
N1 C1 C3 . . 120.75(9)
O1 C1 C3 3_655 . 120.75(9)
N1 C1 C3 3_655 . 120.75(9)
C1 N1 C2 . . 107.12(12)
N1 C2 C6 . . 111.30(11)
N1 C2 C2 . 3_655 103.62(7)
C6 C2 C2 . 3_655 114.67(12)
N1 C2 H2 . . 109.0
C6 C2 H2 . . 109.0
C2 C2 H2 3_655 . 109.0
C5 N2 C5 . 3_655 115.59(19)
C9 N3 C8 . . 115.29(13)
C4 C3 C4 . 3_655 118.38(19)
C4 C3 C1 . . 120.81(9)
C4 C3 C1 3_655 . 120.81(9)
C5 C4 C3 . . 118.19(15)
C5 C4 H4 . . 120.9
C3 C4 H4 . . 120.9
N2 C5 C4 . . 124.82(15)
N2 C5 H5 . . 117.6
C4 C5 H5 . . 117.6
C7 C6 C10 . . 116.67(13)
C7 C6 C2 . . 122.92(12)
C10 C6 C2 . . 120.41(12)
C8 C7 C6 . . 119.27(14)
C8 C7 H7 . . 120.4
C6 C7 H7 . . 120.4
N3 C8 C7 . . 124.56(15)
N3 C8 H8 . . 117.7
C7 C8 H8 . . 117.7
N3 C9 C10 . . 124.89(14)
N3 C9 H9 . . 117.6
C10 C9 H9 . . 117.6
C9 C10 C6 . . 119.31(14)
C9 C10 H10 . . 120.3
C6 C10 H10 . . 120.3

loop_
_geom_bond_atom_site_label_1
_geom_bond_atom_site_label_2
_geom_bond_site_symmetry_2
_geom_bond_distance
C1 N1 . 1.3077(14)
C1 O1 3_655 1.3077(14)
C1 C3 . 1.471(3)
N1 C2 . 1.4539(17)
C2 C6 . 1.5076(19)
C2 C2 3_655 1.563(3)
C2 H2 . 0.9800
N2 C5 . 1.3277(19)
N2 C5 3_655 1.3277(19)
N3 C9 . 1.324(2)
N3 C8 . 1.330(2)
C3 C4 . 1.3811(18)
C3 C4 3_655 1.3811(18)
C4 C5 . 1.377(2)
C4 H4 . 0.9300
C5 H5 . 0.9300
C6 C7 . 1.382(2)
C6 C10 . 1.386(2)
C7 C8 . 1.381(2)
C7 H7 . 0.9300
C8 H8 . 0.9300
C9 C10 . 1.375(2)
C9 H9 . 0.9300
C10 H10 . 0.9300

loop_
_geom_torsion_atom_site_label_1
_geom_torsion_atom_site_label_2
_geom_torsion_atom_site_label_3
_geom_torsion_atom_site_label_4
_geom_torsion_site_symmetry_1
_geom_torsion_site_symmetry_4
_geom_torsion
O1 C1 N1 C2 3_655 . -0.62(6)
N1 C1 N1 C2 3_655 . -0.62(6)
C3 C1 N1 C2 . . 179.38(6)
C1 N1 C2 C6 . . 125.19(10)
C1 N1 C2 C2 . 3_655 1.45(15)
N1 C1 C3 C4 . . 6.47(9)
O1 C1 C3 C4 3_655 . -173.53(9)
N1 C1 C3 C4 3_655 . -173.53(9)
N1 C1 C3 C4 . 3_655 -173.53(9)
O1 C1 C3 C4 3_655 3_655 6.47(9)
N1 C1 C3 C4 3_655 3_655 6.47(9)
C4 C3 C4 C5 3_655 . -0.17(10)
C1 C3 C4 C5 . . 179.83(10)
C5 N2 C5 C4 3_655 . -0.19(11)
C3 C4 C5 N2 . . 0.4(2)
N1 C2 C6 C7 . . -12.42(18)
C2 C2 C6 C7 3_655 . 104.78(14)
N1 C2 C6 C10 . . 168.25(12)
C2 C2 C6 C10 3_655 . -74.55(15)
C10 C6 C7 C8 . . -0.2(2)
C2 C6 C7 C8 . . -179.56(13)
C9 N3 C8 C7 . . 0.1(2)
C6 C7 C8 N3 . . 0.3(2)
C8 N3 C9 C10 . . -0.7(3)
N3 C9 C10 C6 . . 0.8(3)
C7 C6 C10 C9 . . -0.3(2)
C2 C6 C10 C9 . . 179.05(14)
